data_4128733
loop_
_publ_author_name
'Kepler, Slade'
'Zeller, Matthias'
'Rosokha, Sergiy V.'

_publ_section_title
;
 Anion-\p Complexes of Halides with p-Benzoquinones: Structures,
 Thermodynamics, and Criteria of Charge Transfer to Electron Transfer
 Transition.
;
_journal_issue 23
_journal_name_full 'Journal of the American Chemical Society'
_journal_page_first 9338
_journal_page_last 9348
_journal_paper_doi 10.1021/jacs.9b03277
_journal_volume 141
_journal_year 2019
_chemical_formula_moiety 'C12 H28 N, C6 F4 O2, I'
_chemical_formula_sum 'C18 H28 F4 I N O2'
_chemical_formula_weight 493.31
_space_group_crystal_system triclinic
_space_group_IT_number 2
_space_group_name_Hall '-P 1'
_space_group_name_H-M_alt 'P -1'
_atom_sites_solution_hydrogens geom
_atom_sites_solution_primary direct
_atom_sites_solution_secondary difmap
_audit_creation_method SHELXL-2018/1
_cell_angle_alpha 105.366(5)
_cell_angle_beta 97.509(6)
_cell_angle_gamma 110.255(5)
_cell_formula_units_Z 2
_cell_length_a 9.4008(14)
_cell_length_b 10.9112(16)
_cell_length_c 11.8382(18)
_cell_measurement_reflns_used 8855
_cell_measurement_temperature 150(2)
_cell_measurement_theta_max 31.1526
_cell_measurement_theta_min 3.1548
_cell_volume 1064.8(3)
_computing_cell_refinement 'SAINT V8.37A (Bruker, 2016)'
_computing_data_collection 'Apex3 v2016.9-0 (Bruker, 2016)'
_computing_data_reduction 'SAINT V8.37A (Bruker, 2016)'
_computing_structure_refinement
;  
SHELXL-2018/1 (Sheldrick, 2015, 2018), 
SHELXLE Rev882 (H\"ubschle et al., 2011)
;
_computing_structure_solution 'SHELXS-97 (Sheldrick, 2008)'
_diffrn_ambient_temperature 150(2)
_diffrn_measured_fraction_theta_full 0.996
_diffrn_measured_fraction_theta_max 0.722
_diffrn_measurement_device_type 'Bruker AXS D8 Quest CMOS diffractometer'
_diffrn_measurement_method 'omega and phi scans'
_diffrn_radiation_monochromator 'Triumph curved graphite crystal'
_diffrn_radiation_type MoK\a
_diffrn_radiation_wavelength 0.71073
_diffrn_reflns_av_R_equivalents 0.0661
_diffrn_reflns_av_unetI/netI 0.0656
_diffrn_reflns_Laue_measured_fraction_full 0.996
_diffrn_reflns_Laue_measured_fraction_max 0.722
_diffrn_reflns_limit_h_max 11
_diffrn_reflns_limit_h_min -14
_diffrn_reflns_limit_k_max 14
_diffrn_reflns_limit_k_min -14
_diffrn_reflns_limit_l_max 17
_diffrn_reflns_limit_l_min -16
_diffrn_reflns_number 18865
_diffrn_reflns_point_group_measured_fraction_full 0.996
_diffrn_reflns_point_group_measured_fraction_max 0.722
_diffrn_reflns_theta_full 25.242
_diffrn_reflns_theta_max 32.979
_diffrn_reflns_theta_min 3.155
_diffrn_source 'sealed tube X-ray source'
_exptl_absorpt_coefficient_mu 1.549
_exptl_absorpt_correction_T_max 0.2692
_exptl_absorpt_correction_T_min 0.2177
_exptl_absorpt_correction_type multi-scan
_exptl_absorpt_process_details
;
 SADABS 2016/2: Krause, L., Herbst-Irmer, R., Sheldrick G.M. & Stalke D.,
 J. Appl. Cryst. 48 (2015) 3-10
;
_exptl_crystal_colour blue
_exptl_crystal_density_diffrn 1.539
_exptl_crystal_description plate
_exptl_crystal_F_000 496
_exptl_crystal_size_max 0.230
_exptl_crystal_size_mid 0.130
_exptl_crystal_size_min 0.030
_refine_diff_density_max 0.941
_refine_diff_density_min -0.874
_refine_diff_density_rms 0.110
_refine_ls_extinction_method none
_refine_ls_goodness_of_fit_ref 1.060
_refine_ls_hydrogen_treatment constr
_refine_ls_matrix_type full
_refine_ls_number_parameters 239
_refine_ls_number_reflns 5800
_refine_ls_number_restraints 0
_refine_ls_restrained_S_all 1.060
_refine_ls_R_factor_all 0.0562
_refine_ls_R_factor_gt 0.0356
_refine_ls_shift/su_max 0.001
_refine_ls_shift/su_mean 0.000
_refine_ls_structure_factor_coef Fsqd
_refine_ls_weighting_details 'w=1/[\s^2^(Fo^2^)+0.4521P] where P=(Fo^2^+2Fc^2^)/3'
_refine_ls_weighting_scheme calc
_refine_ls_wR_factor_gt 0.0675
_refine_ls_wR_factor_ref 0.0749
_reflns_Friedel_coverage 0.000
_reflns_number_gt 4598
_reflns_number_total 5800
_reflns_threshold_expression 'I > 2\s(I)'
_cod_data_source_file ja9b03277_si_004.cif
_cod_data_source_block RS53_0m
_cod_database_code 4128733
_shelx_shelxl_version_number 2018/1
_shelx_space_group_comment
;
The symmetry employed for this shelxl refinement is uniquely defined
by the following loop, which should always be used as a source of
symmetry information in preference to the above space-group names.
They are only intended as comments.
;
_shelx_estimated_absorpt_t_min 0.717
_shelx_estimated_absorpt_t_max 0.955

loop_
_space_group_symop_operation_xyz
'x, y, z'
'-x, -y, -z'

loop_
_atom_site_label
_atom_site_type_symbol
_atom_site_fract_x
_atom_site_fract_y
_atom_site_fract_z
_atom_site_U_iso_or_equiv
_atom_site_adp_type
_atom_site_occupancy
_atom_site_site_symmetry_order
_atom_site_calc_flag
_atom_site_refinement_flags_posn
_atom_site_refinement_flags_adp
C7 C 0.0275(3) 0.8856(3) 0.2474(2) 0.0262(5) Uani 1 1 d . .
H7A H 0.090365 0.986125 0.287726 0.031 Uiso 1 1 calc R U
H7AB H -0.063663 0.859898 0.282908 0.031 Uiso 1 1 calc R U
C6 C 0.5333(4) 0.3998(3) 0.0402(3) 0.0336(6) Uani 1 1 d . .
C13 C 0.2596(3) 0.8312(3) 0.2110(2) 0.0257(5) Uani 1 1 d . .
H13A H 0.321738 0.779978 0.232530 0.031 Uiso 1 1 calc R U
H13B H 0.213940 0.790406 0.122631 0.031 Uiso 1 1 calc R U
C12 C 0.1541(4) 0.8432(3) 0.6100(3) 0.0411(7) Uani 1 1 d . .
H12A H 0.196563 0.771968 0.603277 0.062 Uiso 1 1 calc R U
H12B H 0.077257 0.830175 0.659004 0.062 Uiso 1 1 calc R U
H12C H 0.239178 0.935113 0.648544 0.062 Uiso 1 1 calc R U
C11 C 0.0757(3) 0.8314(3) 0.4851(3) 0.0332(6) Uani 1 1 d . .
H11A H 0.027211 0.899598 0.492055 0.040 Uiso 1 1 calc R U
H11B H -0.008051 0.737564 0.445018 0.040 Uiso 1 1 calc R U
C10 C 0.1951(3) 0.8580(3) 0.4091(2) 0.0275(5) Uani 1 1 d . .
H10A H 0.258614 0.958940 0.435793 0.033 Uiso 1 1 calc R U
H10B H 0.266479 0.812578 0.425290 0.033 Uiso 1 1 calc R U
C9 C -0.1359(4) 0.9364(3) 0.0964(3) 0.0386(7) Uani 1 1 d . .
H9A H -0.176257 0.915523 0.009898 0.058 Uiso 1 1 calc R U
H9B H -0.074805 1.036276 0.134810 0.058 Uiso 1 1 calc R U
H9C H -0.223545 0.907070 0.133521 0.058 Uiso 1 1 calc R U
C8 C -0.0314(3) 0.8586(3) 0.1138(3) 0.0329(6) Uani 1 1 d . .
H8A H -0.091390 0.758015 0.071599 0.040 Uiso 1 1 calc R U
H8AB H 0.058658 0.889718 0.078073 0.040 Uiso 1 1 calc R U
C14 C 0.3696(3) 0.9805(3) 0.2396(3) 0.0323(6) Uani 1 1 d . .
H14A H 0.438135 1.016119 0.322066 0.039 Uiso 1 1 calc R U
H14B H 0.308905 1.038231 0.236240 0.039 Uiso 1 1 calc R U
C15 C 0.4685(3) 0.9880(3) 0.1473(3) 0.0360(7) Uani 1 1 d . .
H15A H 0.400490 0.958535 0.066542 0.054 Uiso 1 1 calc R U
H15B H 0.523960 0.926889 0.148151 0.054 Uiso 1 1 calc R U
H15C H 0.544540 1.083521 0.167786 0.054 Uiso 1 1 calc R U
C16 C 0.0241(3) 0.6521(3) 0.2272(2) 0.0268(5) Uani 1 1 d . .
H16A H -0.077668 0.638280 0.248022 0.032 Uiso 1 1 calc R U
H16B H 0.003282 0.619430 0.137907 0.032 Uiso 1 1 calc R U
C18 C -0.0156(4) 0.4101(3) 0.2074(3) 0.0411(7) Uani 1 1 d . .
H18A H -0.023291 0.389506 0.120481 0.062 Uiso 1 1 calc R U
H18B H -0.119970 0.391821 0.222154 0.062 Uiso 1 1 calc R U
H18C H 0.027947 0.351329 0.236498 0.062 Uiso 1 1 calc R U
C17 C 0.0908(3) 0.5620(3) 0.2742(3) 0.0315(6) Uani 1 1 d . .
H17A H 0.098323 0.583670 0.361961 0.038 Uiso 1 1 calc R U
H17B H 0.197134 0.580605 0.261259 0.038 Uiso 1 1 calc R U
F1 F 0.2034(2) 0.47070(19) 0.51412(19) 0.0475(5) Uani 1 1 d . .
O1 O 0.2558(2) 0.2748(2) 0.3480(2) 0.0410(5) Uani 1 1 d . .
C1 C 0.3694(3) 0.3772(3) 0.4200(3) 0.0337(6) Uani 1 1 d . .
I1 I 0.60644(2) 0.73293(2) 0.32303(2) 0.03082(6) Uani 1 1 d . .
N1 N 0.1261(2) 0.8074(2) 0.27427(19) 0.0224(4) Uani 1 1 d . .
C2 C 0.3468(3) 0.4871(3) 0.5098(3) 0.0327(6) Uani 1 1 d . .
O2 O 0.2420(2) 0.5375(2) 0.03490(19) 0.0402(5) Uani 1 1 d . .
F2 F 0.4491(2) 0.7000(2) 0.6648(2) 0.0604(6) Uani 1 1 d . .
C3 C 0.4715(4) 0.6019(3) 0.5834(3) 0.0368(7) Uani 1 1 d . .
F3 F 0.3239(2) 0.36512(18) 0.13116(17) 0.0450(4) Uani 1 1 d . .
C5 C 0.4122(3) 0.4275(3) 0.0676(3) 0.0330(6) Uani 1 1 d . .
C4 C 0.3637(3) 0.5254(3) 0.0244(2) 0.0323(6) Uani 1 1 d . .
F4 F 0.5757(2) 0.30999(19) 0.07789(19) 0.0499(5) Uani 1 1 d . .

loop_
_atom_site_aniso_label
_atom_site_aniso_U_11
_atom_site_aniso_U_22
_atom_site_aniso_U_33
_atom_site_aniso_U_23
_atom_site_aniso_U_13
_atom_site_aniso_U_12
C7 0.0277(13) 0.0280(13) 0.0302(14) 0.0131(10) 0.0114(11) 0.0156(11)
C6 0.0394(16) 0.0294(14) 0.0315(15) 0.0077(11) 0.0041(12) 0.0167(12)
C13 0.0229(12) 0.0276(13) 0.0289(13) 0.0097(10) 0.0104(10) 0.0111(10)
C12 0.0448(18) 0.0491(18) 0.0297(16) 0.0187(13) 0.0109(14) 0.0144(15)
C11 0.0348(15) 0.0397(15) 0.0302(15) 0.0139(12) 0.0129(12) 0.0174(12)
C10 0.0269(13) 0.0296(13) 0.0242(13) 0.0071(10) 0.0060(11) 0.0106(11)
C9 0.0417(17) 0.0466(17) 0.0429(18) 0.0238(14) 0.0138(14) 0.0275(15)
C8 0.0376(15) 0.0358(15) 0.0324(15) 0.0147(12) 0.0095(12) 0.0199(12)
C14 0.0306(14) 0.0304(14) 0.0362(16) 0.0105(11) 0.0159(12) 0.0101(11)
C15 0.0337(15) 0.0370(15) 0.0401(17) 0.0158(13) 0.0198(13) 0.0111(12)
C16 0.0262(13) 0.0234(12) 0.0274(13) 0.0084(10) 0.0053(11) 0.0067(10)
C18 0.0435(17) 0.0269(14) 0.054(2) 0.0187(13) 0.0105(15) 0.0116(13)
C17 0.0335(14) 0.0286(13) 0.0336(15) 0.0128(11) 0.0081(12) 0.0120(11)
F1 0.0335(9) 0.0489(11) 0.0698(14) 0.0288(10) 0.0173(9) 0.0191(8)
O1 0.0348(11) 0.0304(10) 0.0446(13) 0.0092(9) 0.0007(10) 0.0034(9)
C1 0.0363(15) 0.0283(14) 0.0366(16) 0.0150(12) 0.0063(13) 0.0109(12)
I1 0.02656(9) 0.03301(10) 0.03563(11) 0.01608(7) 0.00780(7) 0.01154(7)
N1 0.0211(10) 0.0226(10) 0.0255(11) 0.0090(8) 0.0086(9) 0.0090(8)
C2 0.0325(14) 0.0350(14) 0.0418(17) 0.0228(13) 0.0143(13) 0.0174(12)
O2 0.0332(11) 0.0473(12) 0.0348(12) 0.0033(9) 0.0049(9) 0.0187(10)
F2 0.0572(13) 0.0436(11) 0.0711(15) -0.0030(10) 0.0236(11) 0.0230(9)
C3 0.0400(16) 0.0277(14) 0.0453(18) 0.0121(12) 0.0181(14) 0.0140(12)
F3 0.0457(10) 0.0471(10) 0.0399(10) 0.0171(8) 0.0160(9) 0.0121(8)
C5 0.0359(15) 0.0330(14) 0.0245(14) 0.0057(11) 0.0071(12) 0.0103(12)
C4 0.0315(14) 0.0324(14) 0.0250(14) -0.0010(11) 0.0035(11) 0.0126(11)
F4 0.0602(12) 0.0468(10) 0.0554(12) 0.0239(9) 0.0126(10) 0.0318(10)

loop_
_atom_type_symbol
_atom_type_description
_atom_type_scat_dispersion_real
_atom_type_scat_dispersion_imag
_atom_type_scat_source
C C 0.0033 0.0016 'International Tables Vol C Tables 4.2.6.8 and 6.1.1.4'
H H 0.0000 0.0000 'International Tables Vol C Tables 4.2.6.8 and 6.1.1.4'
N N 0.0061 0.0033 'International Tables Vol C Tables 4.2.6.8 and 6.1.1.4'
O O 0.0106 0.0060 'International Tables Vol C Tables 4.2.6.8 and 6.1.1.4'
F F 0.0171 0.0103 'International Tables Vol C Tables 4.2.6.8 and 6.1.1.4'
I I -0.4742 1.8119 'International Tables Vol C Tables 4.2.6.8 and 6.1.1.4'

loop_
_geom_angle_atom_site_label_1
_geom_angle_atom_site_label_2
_geom_angle_atom_site_label_3
_geom_angle
_geom_angle_site_symmetry_1
_geom_angle_site_symmetry_3
N1 C7 C8 114.4(2) . .
N1 C7 H7A 108.7 . .
C8 C7 H7A 108.7 . .
N1 C7 H7AB 108.7 . .
C8 C7 H7AB 108.7 . .
H7A C7 H7AB 107.6 . .
F4 C6 C5 121.8(3) . .
F4 C6 C4 115.7(2) . 2_665
C5 C6 C4 122.3(3) . 2_665
C14 C13 N1 116.00(19) . .
C14 C13 H13A 108.3 . .
N1 C13 H13A 108.3 . .
C14 C13 H13B 108.3 . .
N1 C13 H13B 108.3 . .
H13A C13 H13B 107.4 . .
C11 C12 H12A 109.5 . .
C11 C12 H12B 109.5 . .
H12A C12 H12B 109.5 . .
C11 C12 H12C 109.5 . .
H12A C12 H12C 109.5 . .
H12B C12 H12C 109.5 . .
C12 C11 C10 110.3(2) . .
C12 C11 H11A 109.6 . .
C10 C11 H11A 109.6 . .
C12 C11 H11B 109.6 . .
C10 C11 H11B 109.6 . .
H11A C11 H11B 108.1 . .
N1 C10 C11 115.0(2) . .
N1 C10 H10A 108.5 . .
C11 C10 H10A 108.5 . .
N1 C10 H10B 108.5 . .
C11 C10 H10B 108.5 . .
H10A C10 H10B 107.5 . .
C8 C9 H9A 109.5 . .
C8 C9 H9B 109.5 . .
H9A C9 H9B 109.5 . .
C8 C9 H9C 109.5 . .
H9A C9 H9C 109.5 . .
H9B C9 H9C 109.5 . .
C7 C8 C9 110.2(2) . .
C7 C8 H8A 109.6 . .
C9 C8 H8A 109.6 . .
C7 C8 H8AB 109.6 . .
C9 C8 H8AB 109.6 . .
H8A C8 H8AB 108.1 . .
C13 C14 C15 108.8(2) . .
C13 C14 H14A 109.9 . .
C15 C14 H14A 109.9 . .
C13 C14 H14B 109.9 . .
C15 C14 H14B 109.9 . .
H14A C14 H14B 108.3 . .
C14 C15 H15A 109.5 . .
C14 C15 H15B 109.5 . .
H15A C15 H15B 109.5 . .
C14 C15 H15C 109.5 . .
H15A C15 H15C 109.5 . .
H15B C15 H15C 109.5 . .
C17 C16 N1 116.0(2) . .
C17 C16 H16A 108.3 . .
N1 C16 H16A 108.3 . .
C17 C16 H16B 108.3 . .
N1 C16 H16B 108.3 . .
H16A C16 H16B 107.4 . .
C17 C18 H18A 109.5 . .
C17 C18 H18B 109.5 . .
H18A C18 H18B 109.5 . .
C17 C18 H18C 109.5 . .
H18A C18 H18C 109.5 . .
H18B C18 H18C 109.5 . .
C16 C17 C18 109.2(2) . .
C16 C17 H17A 109.8 . .
C18 C17 H17A 109.8 . .
C16 C17 H17B 109.8 . .
C18 C17 H17B 109.8 . .
H17A C17 H17B 108.3 . .
O1 C1 C3 122.2(3) . 2_666
O1 C1 C2 121.1(3) . .
C3 C1 C2 116.6(3) 2_666 .
C10 N1 C7 108.95(18) . .
C10 N1 C13 108.57(19) . .
C7 N1 C13 111.22(19) . .
C10 N1 C16 111.29(19) . .
C7 N1 C16 109.23(19) . .
C13 N1 C16 107.58(17) . .
F1 C2 C3 121.7(3) . .
F1 C2 C1 117.7(3) . .
C3 C2 C1 120.6(3) . .
F2 C3 C2 119.8(3) . .
F2 C3 C1 117.3(3) . 2_666
C2 C3 C1 122.8(2) . 2_666
F3 C5 C6 122.4(3) . .
F3 C5 C4 115.7(2) . .
C6 C5 C4 121.9(3) . .
O2 C4 C6 121.9(3) . 2_665
O2 C4 C5 122.4(3) . .
C6 C4 C5 115.6(2) 2_665 .

loop_
_geom_bond_atom_site_label_1
_geom_bond_atom_site_label_2
_geom_bond_distance
_geom_bond_site_symmetry_2
C7 N1 1.518(3) .
C7 C8 1.519(4) .
C7 H7A 0.9900 .
C7 H7AB 0.9900 .
C6 F4 1.332(3) .
C6 C5 1.332(4) .
C6 C4 1.472(4) 2_665
C13 C14 1.513(4) .
C13 N1 1.526(3) .
C13 H13A 0.9900 .
C13 H13B 0.9900 .
C12 C11 1.514(4) .
C12 H12A 0.9800 .
C12 H12B 0.9800 .
C12 H12C 0.9800 .
C11 C10 1.527(4) .
C11 H11A 0.9900 .
C11 H11B 0.9900 .
C10 N1 1.513(3) .
C10 H10A 0.9900 .
C10 H10B 0.9900 .
C9 C8 1.531(4) .
C9 H9A 0.9800 .
C9 H9B 0.9800 .
C9 H9C 0.9800 .
C8 H8A 0.9900 .
C8 H8AB 0.9900 .
C14 C15 1.525(4) .
C14 H14A 0.9900 .
C14 H14B 0.9900 .
C15 H15A 0.9800 .
C15 H15B 0.9800 .
C15 H15C 0.9800 .
C16 C17 1.515(4) .
C16 N1 1.528(3) .
C16 H16A 0.9900 .
C16 H16B 0.9900 .
C18 C17 1.525(4) .
C18 H18A 0.9800 .
C18 H18B 0.9800 .
C18 H18C 0.9800 .
C17 H17A 0.9900 .
C17 H17B 0.9900 .
F1 C2 1.307(3) .
O1 C1 1.243(3) .
C1 C3 1.440(4) 2_666
C1 C2 1.475(4) .
C2 C3 1.357(4) .
O2 C4 1.214(3) .
F2 C3 1.335(3) .
F3 C5 1.328(3) .
C5 C4 1.475(4) .

loop_
_geom_torsion_atom_site_label_1
_geom_torsion_atom_site_label_2
_geom_torsion_atom_site_label_3
_geom_torsion_atom_site_label_4
_geom_torsion
_geom_torsion_site_symmetry_1
_geom_torsion_site_symmetry_4
C12 C11 C10 N1 162.1(2) . .
N1 C7 C8 C9 177.1(2) . .
N1 C13 C14 C15 -166.0(2) . .
N1 C16 C17 C18 -173.3(2) . .
C11 C10 N1 C7 63.1(3) . .
C11 C10 N1 C13 -175.6(2) . .
C11 C10 N1 C16 -57.4(3) . .
C8 C7 N1 C10 172.3(2) . .
C8 C7 N1 C13 52.6(3) . .
C8 C7 N1 C16 -66.0(3) . .
C14 C13 N1 C10 -63.0(3) . .
C14 C13 N1 C7 56.9(3) . .
C14 C13 N1 C16 176.4(2) . .
C17 C16 N1 C10 -44.3(3) . .
C17 C16 N1 C7 -164.6(2) . .
C17 C16 N1 C13 74.5(3) . .
O1 C1 C2 F1 2.5(4) . .
C3 C1 C2 F1 179.7(3) 2_666 .
O1 C1 C2 C3 -176.3(3) . .
C3 C1 C2 C3 0.9(5) 2_666 .
F1 C2 C3 F2 1.8(5) . .
C1 C2 C3 F2 -179.5(3) . .
F1 C2 C3 C1 -179.7(3) . 2_666
C1 C2 C3 C1 -1.0(5) . 2_666
F4 C6 C5 F3 -1.8(4) . .
C4 C6 C5 F3 -176.5(2) 2_665 .
F4 C6 C5 C4 -179.1(2) . .
C4 C6 C5 C4 6.2(5) 2_665 .
F3 C5 C4 O2 -7.6(4) . .
C6 C5 C4 O2 169.9(3) . .
F3 C5 C4 C6 176.7(2) . 2_665
C6 C5 C4 C6 -5.8(4) . 2_665
